data_7224772
loop_
_publ_author_name
'Meng, Xiang-min'
'Fan, Chuan-bin'
'Bi, Cai-feng'
'Zong, Zi-ao'
'Zhang, Xia'
'Fan, Yu-hua'

_publ_section_title
;
 Syntheses, structural diversity and photocatalytic properties of various
 Co(ii) coordination polymers based on a &#x201C;V&#x201D;-shaped
 1,3-di(4&#x2032;-carboxyl-phenyl)benzene acid and different imidazole
 bridging ligands
;
_journal_issue 16
_journal_name_full CrystEngComm
_journal_page_first 2901
_journal_paper_doi 10.1039/C5CE02473K
_journal_volume 18
_journal_year 2016
_chemical_formula_sum 'C80 H58 Co2 N10 O8'
_chemical_formula_weight 1405.22
_chemical_name_systematic
; 
 ? 
;
_space_group_IT_number 14
_symmetry_cell_setting monoclinic
_symmetry_space_group_name_Hall '-P 2ybc'
_symmetry_space_group_name_H-M 'P 1 21/c 1'
_atom_sites_solution_hydrogens geom
_atom_sites_solution_primary direct
_atom_sites_solution_secondary difmap
_audit_creation_method SHELXL-97
_audit_update_record
;
2015-05-02 deposited with the CCDC.
2016-03-14 downloaded from the CCDC.
;
_cell_angle_alpha 90.00
_cell_angle_beta 101.308(2)
_cell_angle_gamma 90.00
_cell_formula_units_Z 4
_cell_length_a 32.836(3)
_cell_length_b 14.4409(13)
_cell_length_c 14.2280(12)
_cell_measurement_reflns_used 3127
_cell_measurement_temperature 298(2)
_cell_measurement_theta_max 21.098
_cell_measurement_theta_min 2.235
_cell_volume 6615.7(10)
_computing_cell_refinement 'Bruker SMART'
_computing_data_collection 'Bruker SMART'
_computing_data_reduction 'Bruker SAINT'
_computing_molecular_graphics 'Bruker SHELXTL'
_computing_publication_material 'Bruker SHELXTL'
_computing_structure_refinement 'SHELXL-97 (Sheldrick, 1997)'
_computing_structure_solution 'SHELXS-97 (Sheldrick, 1990)'
_diffrn_ambient_temperature 298(2)
_diffrn_measured_fraction_theta_full 0.999
_diffrn_measured_fraction_theta_max 0.999
_diffrn_measurement_device_type 'CCD area detector'
_diffrn_measurement_method 'phi and omega scans'
_diffrn_radiation_monochromator graphite
_diffrn_radiation_source 'fine-focus sealed tube'
_diffrn_radiation_type MoK\a
_diffrn_radiation_wavelength 0.71073
_diffrn_reflns_av_R_equivalents 0.0899
_diffrn_reflns_av_sigmaI/netI 0.1312
_diffrn_reflns_limit_h_max 39
_diffrn_reflns_limit_h_min -39
_diffrn_reflns_limit_k_max 17
_diffrn_reflns_limit_k_min -9
_diffrn_reflns_limit_l_max 16
_diffrn_reflns_limit_l_min -16
_diffrn_reflns_number 33145
_diffrn_reflns_theta_full 25.02
_diffrn_reflns_theta_max 25.02
_diffrn_reflns_theta_min 2.24
_exptl_absorpt_coefficient_mu 0.570
_exptl_absorpt_correction_T_max 0.9347
_exptl_absorpt_correction_T_min 0.8386
_exptl_absorpt_correction_type multi-scan
_exptl_absorpt_process_details sadabs
_exptl_crystal_density_diffrn 1.411
_exptl_crystal_density_meas 0
_exptl_crystal_density_method 'not measured'
_exptl_crystal_F_000 2904
_exptl_crystal_size_max 0.32
_exptl_crystal_size_mid 0.18
_exptl_crystal_size_min 0.12
_refine_diff_density_max 0.302
_refine_diff_density_min -0.223
_refine_diff_density_rms 0.055
_refine_ls_extinction_method none
_refine_ls_goodness_of_fit_ref 1.030
_refine_ls_hydrogen_treatment mixed
_refine_ls_matrix_type full
_refine_ls_number_parameters 903
_refine_ls_number_reflns 11655
_refine_ls_number_restraints 0
_refine_ls_restrained_S_all 1.030
_refine_ls_R_factor_all 0.1692
_refine_ls_R_factor_gt 0.0774
_refine_ls_shift/su_max 0.000
_refine_ls_shift/su_mean 0.000
_refine_ls_structure_factor_coef Fsqd
_refine_ls_weighting_details 'calc w=1/[\s^2^(Fo^2^)+(0.0718P)^2^+0.5952P] where P=(Fo^2^+2Fc^2^)/3'
_refine_ls_weighting_scheme calc
_refine_ls_wR_factor_gt 0.1816
_refine_ls_wR_factor_ref 0.2048
_reflns_number_gt 5078
_reflns_number_total 11655
_reflns_threshold_expression >2sigma(I)
_cod_data_source_file c5ce02473k2.cif
_cod_data_source_block 150430f
_cod_depositor_comments
;
The following automatic conversions were performed:

'_symmetry_cell_setting' value 'Monoclinic' changed to 'monoclinic'
according to
/usr/data/users/saulius/crontab/automatic-downloads/rss-feeds/RSC/lib/dictionaries/cif_core.dic
dictionary named 'cif_core.dic' version 2.4.2 from 2011-04-26.

Automatic conversion script
Id: cif_fix_values 4268 2015-11-12 08:31:59Z antanas 

 Adding full bibliography for 7224771--7224774.cif.
;
_cod_original_sg_symbol_H-M P2(1)/c
_cod_database_code 7224772

loop_
_symmetry_equiv_pos_as_xyz
'x, y, z'
'-x, y+1/2, -z+1/2'
'-x, -y, -z'
'x, -y-1/2, z-1/2'

loop_
_atom_site_label
_atom_site_type_symbol
_atom_site_fract_x
_atom_site_fract_y
_atom_site_fract_z
_atom_site_U_iso_or_equiv
_atom_site_adp_type
_atom_site_occupancy
_atom_site_symmetry_multiplicity
_atom_site_calc_flag
_atom_site_refinement_flags
Co1 Co 0.46468(2) 0.04203(6) 0.35346(7) 0.0655(3) Uani 1 1 d .
Co2 Co 0.96093(2) 0.57400(7) 0.36576(6) 0.0623(3) Uani 1 1 d .
N1 N 0.56334(13) 0.2186(3) 0.3091(3) 0.0536(14) Uani 1 1 d .
N2 N 0.50594(14) 0.1426(4) 0.3190(4) 0.0628(15) Uani 1 1 d .
N3 N 0.86319(14) 0.3759(4) 0.3731(3) 0.0538(14) Uani 1 1 d .
N4 N 0.91940(14) 0.4603(4) 0.3733(4) 0.0614(15) Uani 1 1 d .
N5 N 0.36245(14) -0.1205(4) 0.4119(4) 0.0571(14) Uani 1 1 d .
N6 N 0.42120(15) -0.0538(4) 0.3916(4) 0.0644(16) Uani 1 1 d .
N7 N 0.05888(14) -0.2295(4) 0.3515(4) 0.0544(14) Uani 1 1 d .
N8 N 0.00085(14) -0.3104(4) 0.3506(4) 0.0566(14) Uani 1 1 d .
N9 N 0.5552(5) 0.0834(13) 0.1028(12) 0.248(9) Uani 1 1 d .
N10 N 0.9307(3) 0.0821(8) 0.4285(7) 0.162(4) Uani 1 1 d .
O1 O 0.51198(12) -0.0496(3) 0.3666(4) 0.0723(14) Uani 1 1 d .
O2 O 0.52846(12) -0.1027(3) 0.5159(4) 0.0708(14) Uani 1 1 d .
O3 O 0.93864(13) -0.0741(3) 0.7078(3) 0.0713(14) Uani 1 1 d .
O4 O 0.90724(12) -0.1523(3) 0.8061(4) 0.0765(14) Uani 1 1 d .
O5 O 0.40980(13) 0.1129(3) 0.2697(4) 0.0742(14) Uani 1 1 d .
O6 O 0.44417(12) 0.0074(3) 0.2010(3) 0.0754(14) Uani 1 1 d .
O7 O 0.03168(12) 0.0978(3) -0.0085(3) 0.0673(13) Uani 1 1 d .
O8 O 0.00865(12) 0.0132(3) -0.1394(3) 0.0696(13) Uani 1 1 d .
C1 C 0.53534(18) -0.0869(5) 0.4349(6) 0.0573(18) Uani 1 1 d .
C2 C 0.57741(17) -0.1177(5) 0.4149(5) 0.0613(19) Uani 1 1 d .
C3 C 0.60757(18) -0.1585(4) 0.4850(5) 0.0618(18) Uani 1 1 d .
H3 H 0.6017 -0.1706 0.5451 0.074 Uiso 1 1 calc R
C4 C 0.64519(17) -0.1806(4) 0.4673(5) 0.0630(19) Uani 1 1 d .
H4 H 0.6651 -0.2051 0.5165 0.076 Uiso 1 1 calc R
C5 C 0.65504(18) -0.1679(5) 0.3773(5) 0.0623(19) Uani 1 1 d .
C6 C 0.62466(19) -0.1287(5) 0.3057(5) 0.078(2) Uani 1 1 d .
H6 H 0.6303 -0.1181 0.2450 0.093 Uiso 1 1 calc R
C7 C 0.58686(19) -0.1061(5) 0.3248(5) 0.074(2) Uani 1 1 d .
H7 H 0.5667 -0.0821 0.2758 0.088 Uiso 1 1 calc R
C8 C 0.9094(2) -0.1241(6) 0.7225(6) 0.069(2) Uani 1 1 d .
C9 C 0.87441(18) -0.1500(5) 0.6413(5) 0.0584(18) Uani 1 1 d .
C10 C 0.8393(2) -0.1850(6) 0.6600(6) 0.089(2) Uani 1 1 d .
H10 H 0.8374 -0.1973 0.7232 0.107 Uiso 1 1 calc R
C11 C 0.8050(2) -0.2037(6) 0.5857(6) 0.092(3) Uani 1 1 d .
H11 H 0.7805 -0.2259 0.6007 0.111 Uiso 1 1 calc R
C12 C 0.80738(18) -0.1897(4) 0.4924(5) 0.0574(18) Uani 1 1 d .
C13 C 0.84528(19) -0.1583(5) 0.4725(5) 0.070(2) Uani 1 1 d .
H13 H 0.8486 -0.1520 0.4094 0.084 Uiso 1 1 calc R
C14 C 0.87763(18) -0.1369(5) 0.5471(6) 0.075(2) Uani 1 1 d .
H14 H 0.9021 -0.1131 0.5335 0.090 Uiso 1 1 calc R
C15 C 0.69586(19) -0.1943(5) 0.3583(5) 0.0640(19) Uani 1 1 d .
C16 C 0.73187(18) -0.1809(4) 0.4289(5) 0.0601(18) Uani 1 1 d .
H16 H 0.7294 -0.1528 0.4863 0.072 Uiso 1 1 calc R
C17 C 0.77112(19) -0.2080(5) 0.4162(5) 0.0651(19) Uani 1 1 d .
C18 C 0.7750(2) -0.2515(6) 0.3336(6) 0.099(3) Uani 1 1 d .
H18 H 0.8007 -0.2724 0.3247 0.119 Uiso 1 1 calc R
C19 C 0.7396(3) -0.2641(7) 0.2623(6) 0.117(3) Uani 1 1 d .
H19 H 0.7422 -0.2930 0.2053 0.140 Uiso 1 1 calc R
C20 C 0.7009(2) -0.2350(6) 0.2737(6) 0.089(3) Uani 1 1 d .
H20 H 0.6780 -0.2429 0.2241 0.107 Uiso 1 1 calc R
C21 C 0.4130(2) 0.0618(6) 0.1997(6) 0.068(2) Uani 1 1 d .
C22 C 0.37895(18) 0.0595(4) 0.1128(5) 0.0594(18) Uani 1 1 d .
C23 C 0.3412(2) 0.0952(5) 0.1163(5) 0.074(2) Uani 1 1 d .
H23 H 0.3375 0.1261 0.1714 0.088 Uiso 1 1 calc R
C24 C 0.30767(19) 0.0870(5) 0.0400(6) 0.071(2) Uani 1 1 d .
H24 H 0.2822 0.1128 0.0448 0.085 Uiso 1 1 calc R
C25 C 0.31171(17) 0.0410(4) -0.0430(5) 0.0557(17) Uani 1 1 d .
C26 C 0.35104(18) 0.0080(5) -0.0467(5) 0.074(2) Uani 1 1 d .
H26 H 0.3554 -0.0205 -0.1025 0.089 Uiso 1 1 calc R
C27 C 0.38372(18) 0.0163(6) 0.0297(6) 0.083(2) Uani 1 1 d .
H27 H 0.4095 -0.0078 0.0250 0.099 Uiso 1 1 calc R
C28 C 0.03672(18) 0.0608(5) -0.0838(5) 0.0572(18) Uani 1 1 d .
C29 C 0.07796(17) 0.0617(4) -0.1119(5) 0.0514(16) Uani 1 1 d .
C30 C 0.11260(18) 0.0943(4) -0.0494(5) 0.0585(18) Uani 1 1 d .
H30 H 0.1098 0.1224 0.0078 0.070 Uiso 1 1 calc R
C31 C 0.15149(17) 0.0849(5) -0.0725(5) 0.0626(19) Uani 1 1 d .
H31 H 0.1745 0.1059 -0.0288 0.075 Uiso 1 1 calc R
C32 C 0.15773(16) 0.0462(4) -0.1565(5) 0.0533(17) Uani 1 1 d .
C33 C 0.12250(18) 0.0160(5) -0.2202(5) 0.067(2) Uani 1 1 d .
H33 H 0.1251 -0.0114 -0.2779 0.081 Uiso 1 1 calc R
C34 C 0.08332(16) 0.0265(4) -0.1979(5) 0.0608(19) Uani 1 1 d .
H34 H 0.0601 0.0091 -0.2429 0.073 Uiso 1 1 calc R
C35 C 0.27476(17) 0.0296(4) -0.1222(5) 0.0576(18) Uani 1 1 d .
C36 C 0.23491(17) 0.0378(4) -0.1058(4) 0.0563(17) Uani 1 1 d .
H36 H 0.2314 0.0478 -0.0434 0.068 Uiso 1 1 calc R
C37 C 0.19962(17) 0.0317(4) -0.1784(5) 0.0555(17) Uani 1 1 d .
C38 C 0.20559(18) 0.0136(4) -0.2706(5) 0.0627(19) Uani 1 1 d .
H38 H 0.1828 0.0073 -0.3205 0.075 Uiso 1 1 calc R
C39 C 0.24559(19) 0.0048(5) -0.2887(5) 0.070(2) Uani 1 1 d .
H39 H 0.2493 -0.0071 -0.3507 0.084 Uiso 1 1 calc R
C40 C 0.27940(18) 0.0135(5) -0.2162(5) 0.066(2) Uani 1 1 d .
H40 H 0.3059 0.0086 -0.2297 0.080 Uiso 1 1 calc R
C41 C 0.54681(18) 0.1361(5) 0.3290(5) 0.0645(19) Uani 1 1 d .
H41 H 0.5621 0.0826 0.3472 0.077 Uiso 1 1 calc R
C42 C 0.49619(19) 0.2319(5) 0.2895(5) 0.079(2) Uani 1 1 d .
H42 H 0.4695 0.2564 0.2751 0.095 Uiso 1 1 calc R
C43 C 0.53125(18) 0.2784(5) 0.2847(5) 0.072(2) Uani 1 1 d .
H43 H 0.5331 0.3402 0.2677 0.087 Uiso 1 1 calc R
C44 C 0.87849(18) 0.4602(5) 0.3583(5) 0.0615(19) Uani 1 1 d .
H44 H 0.8621 0.5121 0.3397 0.074 Uiso 1 1 calc R
C45 C 0.93016(18) 0.3705(6) 0.3982(5) 0.073(2) Uani 1 1 d .
H45 H 0.9573 0.3484 0.4125 0.087 Uiso 1 1 calc R
C46 C 0.8960(2) 0.3184(5) 0.3989(5) 0.077(2) Uani 1 1 d .
H46 H 0.8952 0.2558 0.4140 0.092 Uiso 1 1 calc R
C47 C 0.60716(17) 0.2372(5) 0.3185(4) 0.0547(17) Uani 1 1 d .
C48 C 0.6351(2) 0.1681(5) 0.3133(6) 0.089(3) Uani 1 1 d .
H48 H 0.6261 0.1073 0.3016 0.107 Uiso 1 1 calc R
C49 C 0.67718(18) 0.1897(5) 0.3257(6) 0.089(3) Uani 1 1 d .
H49 H 0.6962 0.1422 0.3245 0.107 Uiso 1 1 calc R
C50 C 0.69142(17) 0.2793(4) 0.3398(4) 0.0511(16) Uani 1 1 d .
C51 C 0.66206(17) 0.3447(5) 0.3450(5) 0.078(2) Uani 1 1 d .
H51 H 0.6703 0.4059 0.3562 0.093 Uiso 1 1 calc R
C52 C 0.62052(18) 0.3232(5) 0.3344(5) 0.079(2) Uani 1 1 d .
H52 H 0.6015 0.3701 0.3384 0.095 Uiso 1 1 calc R
C53 C 0.81987(17) 0.3523(5) 0.3652(4) 0.0554(18) Uani 1 1 d .
C54 C 0.80815(18) 0.2627(5) 0.3604(5) 0.071(2) Uani 1 1 d .
H54 H 0.8280 0.2164 0.3623 0.086 Uiso 1 1 calc R
C55 C 0.76640(18) 0.2390(5) 0.3525(5) 0.075(2) Uani 1 1 d .
H55 H 0.7589 0.1768 0.3481 0.090 Uiso 1 1 calc R
C56 C 0.73626(17) 0.3042(5) 0.3511(4) 0.0529(17) Uani 1 1 d .
C57 C 0.7493(2) 0.3962(5) 0.3550(6) 0.087(3) Uani 1 1 d .
H57 H 0.7298 0.4435 0.3517 0.105 Uiso 1 1 calc R
C58 C 0.79065(19) 0.4176(5) 0.3639(6) 0.093(3) Uani 1 1 d .
H58 H 0.7987 0.4794 0.3693 0.112 Uiso 1 1 calc R
C59 C 0.38036(17) -0.0439(4) 0.3832(5) 0.0617(19) Uani 1 1 d .
H59 H 0.3658 0.0094 0.3604 0.074 Uiso 1 1 calc R
C60 C 0.42862(17) -0.1405(5) 0.4276(5) 0.071(2) Uani 1 1 d .
H60 H 0.4549 -0.1671 0.4419 0.085 Uiso 1 1 calc R
C61 C 0.39406(18) -0.1837(5) 0.4404(5) 0.071(2) Uani 1 1 d .
H61 H 0.3918 -0.2434 0.4634 0.085 Uiso 1 1 calc R
C62 C 0.04115(18) -0.3122(5) 0.3681(5) 0.0642(19) Uani 1 1 d .
H62 H 0.0566 -0.3647 0.3898 0.077 Uiso 1 1 calc R
C63 C -0.00892(18) -0.2236(6) 0.3183(5) 0.072(2) Uani 1 1 d .
H63 H -0.0359 -0.2016 0.2984 0.086 Uiso 1 1 calc R
C64 C 0.02644(18) -0.1721(5) 0.3187(5) 0.067(2) Uani 1 1 d .
H64 H 0.0278 -0.1105 0.3002 0.080 Uiso 1 1 calc R
C65 C 0.31887(16) -0.1350(5) 0.4118(4) 0.0529(17) Uani 1 1 d .
C66 C 0.30274(18) -0.2212(5) 0.4050(5) 0.0643(19) Uani 1 1 d .
H66 H 0.3200 -0.2718 0.4027 0.077 Uiso 1 1 calc R
C67 C 0.26127(19) -0.2348(5) 0.4014(5) 0.069(2) Uani 1 1 d .
H67 H 0.2513 -0.2952 0.3991 0.082 Uiso 1 1 calc R
C68 C 0.23343(17) -0.1631(5) 0.4010(4) 0.0533(17) Uani 1 1 d .
C69 C 0.25092(19) -0.0769(5) 0.4080(6) 0.086(2) Uani 1 1 d .
H69 H 0.2336 -0.0260 0.4087 0.103 Uiso 1 1 calc R
C70 C 0.29326(19) -0.0608(5) 0.4141(6) 0.086(3) Uani 1 1 d .
H70 H 0.3038 -0.0009 0.4196 0.104 Uiso 1 1 calc R
C71 C 0.10200(17) -0.2120(5) 0.3641(4) 0.0530(17) Uani 1 1 d .
C72 C 0.1301(2) -0.2821(5) 0.3644(6) 0.093(3) Uani 1 1 d .
H72 H 0.1206 -0.3427 0.3557 0.111 Uiso 1 1 calc R
C73 C 0.17139(19) -0.2654(5) 0.3770(6) 0.087(3) Uani 1 1 d .
H73 H 0.1893 -0.3152 0.3764 0.105 Uiso 1 1 calc R
C74 C 0.18785(17) -0.1783(5) 0.3905(4) 0.0544(17) Uani 1 1 d .
C75 C 0.15994(18) -0.1085(5) 0.3914(5) 0.070(2) Uani 1 1 d .
H75 H 0.1699 -0.0483 0.4013 0.083 Uiso 1 1 calc R
C76 C 0.11716(17) -0.1230(5) 0.3781(5) 0.071(2) Uani 1 1 d .
H76 H 0.0992 -0.0733 0.3787 0.085 Uiso 1 1 calc R
C77 C 0.5261(6) 0.1142(9) 0.0732(12) 0.152(6) Uani 1 1 d .
C78 C 0.4842(4) 0.1468(8) 0.0287(9) 0.165(5) Uani 1 1 d .
H78A H 0.4807 0.1428 -0.0398 0.247 Uiso 1 1 calc R
H78B H 0.4809 0.2100 0.0468 0.247 Uiso 1 1 calc R
H78C H 0.4638 0.1089 0.0500 0.247 Uiso 1 1 calc R
C79 C 0.9630(4) 0.1115(10) 0.4295(8) 0.144(5) Uani 1 1 d .
C80 C 1.0010(3) 0.1491(8) 0.4261(8) 0.169(5) Uani 1 1 d .
H80A H 1.0222 0.1030 0.4437 0.254 Uiso 1 1 calc R
H80B H 1.0064 0.2003 0.4699 0.254 Uiso 1 1 calc R
H80C H 1.0011 0.1705 0.3622 0.254 Uiso 1 1 calc R

loop_
_atom_site_aniso_label
_atom_site_aniso_U_11
_atom_site_aniso_U_22
_atom_site_aniso_U_33
_atom_site_aniso_U_23
_atom_site_aniso_U_13
_atom_site_aniso_U_12
Co1 0.0283(5) 0.0723(7) 0.0931(8) 0.0104(5) 0.0052(4) -0.0126(4)
Co2 0.0316(5) 0.0819(7) 0.0727(7) -0.0011(5) 0.0083(4) -0.0180(4)
N1 0.032(3) 0.051(4) 0.075(4) 0.005(3) 0.003(3) -0.016(3)
N2 0.032(3) 0.081(5) 0.073(4) 0.004(3) 0.005(3) -0.015(3)
N3 0.035(3) 0.058(4) 0.067(4) -0.003(3) 0.005(2) -0.015(3)
N4 0.035(3) 0.079(5) 0.071(4) -0.006(3) 0.012(3) -0.014(3)
N5 0.036(3) 0.058(4) 0.080(4) 0.004(3) 0.016(3) -0.015(3)
N6 0.042(3) 0.054(4) 0.097(5) 0.000(3) 0.014(3) -0.014(3)
N7 0.035(3) 0.064(4) 0.065(4) 0.001(3) 0.013(3) -0.009(3)
N8 0.032(3) 0.070(4) 0.068(4) 0.008(3) 0.010(2) -0.007(3)
N9 0.227(16) 0.307(19) 0.216(14) -0.091(12) 0.061(12) 0.102(13)
N10 0.135(8) 0.212(11) 0.141(8) -0.054(7) 0.033(8) -0.019(8)
O1 0.033(2) 0.077(3) 0.103(4) 0.022(3) 0.003(2) 0.000(2)
O2 0.043(3) 0.084(4) 0.087(4) -0.001(3) 0.017(3) -0.013(2)
O3 0.038(3) 0.086(4) 0.087(4) 0.008(3) 0.005(2) 0.008(2)
O4 0.050(3) 0.098(4) 0.080(4) -0.002(3) 0.008(3) 0.019(2)
O5 0.049(3) 0.070(4) 0.098(4) -0.001(3) 0.001(3) -0.009(2)
O6 0.039(3) 0.083(4) 0.099(4) 0.007(3) 0.000(2) -0.006(2)
O7 0.051(3) 0.088(4) 0.066(3) 0.003(3) 0.021(2) 0.023(2)
O8 0.038(2) 0.092(4) 0.078(3) -0.010(3) 0.009(2) 0.002(2)
C1 0.037(4) 0.050(5) 0.081(6) 0.006(4) 0.003(4) -0.017(3)
C2 0.030(3) 0.072(5) 0.077(5) 0.002(4) -0.003(3) -0.017(3)
C3 0.044(4) 0.069(5) 0.073(5) 0.001(4) 0.014(4) -0.004(3)
C4 0.037(4) 0.079(5) 0.072(5) 0.012(4) 0.007(3) 0.003(3)
C5 0.038(4) 0.072(5) 0.078(5) -0.005(4) 0.015(4) -0.012(3)
C6 0.041(4) 0.116(7) 0.073(5) 0.011(5) 0.004(4) -0.016(4)
C7 0.046(4) 0.094(6) 0.078(6) 0.015(4) 0.005(4) -0.010(4)
C8 0.049(4) 0.089(6) 0.069(6) -0.016(5) 0.008(4) 0.031(4)
C9 0.041(4) 0.066(5) 0.071(5) 0.004(4) 0.019(4) 0.016(3)
C10 0.072(5) 0.126(7) 0.076(6) 0.008(5) 0.030(5) 0.001(5)
C11 0.053(5) 0.150(8) 0.078(6) -0.003(6) 0.022(4) -0.015(5)
C12 0.047(4) 0.055(5) 0.074(5) 0.000(4) 0.019(4) 0.009(3)
C13 0.047(4) 0.082(5) 0.081(5) 0.008(4) 0.011(4) 0.005(4)
C14 0.033(4) 0.102(6) 0.091(6) 0.004(5) 0.013(4) 0.005(4)
C15 0.047(4) 0.075(5) 0.070(5) -0.004(4) 0.012(4) -0.010(3)
C16 0.046(4) 0.066(5) 0.071(5) -0.010(4) 0.017(4) -0.007(3)
C17 0.047(4) 0.071(5) 0.082(6) -0.006(4) 0.024(4) -0.007(3)
C18 0.050(5) 0.133(8) 0.119(8) -0.055(6) 0.027(5) -0.006(5)
C19 0.099(7) 0.175(10) 0.093(7) -0.048(6) 0.060(6) -0.038(6)
C20 0.060(5) 0.134(7) 0.081(6) -0.018(5) 0.030(4) -0.030(5)
C21 0.038(4) 0.076(6) 0.088(6) 0.021(5) 0.005(4) -0.010(4)
C22 0.041(4) 0.055(5) 0.079(6) 0.009(4) 0.003(4) 0.000(3)
C23 0.053(4) 0.071(5) 0.091(6) -0.002(4) 0.001(4) -0.005(4)
C24 0.041(4) 0.064(5) 0.105(6) -0.002(5) 0.004(4) 0.006(3)
C25 0.034(3) 0.058(5) 0.072(5) 0.001(4) 0.005(3) -0.007(3)
C26 0.042(4) 0.094(6) 0.090(6) 0.003(4) 0.022(4) 0.004(4)
C27 0.025(3) 0.114(7) 0.107(7) 0.003(5) 0.008(4) -0.007(4)
C28 0.037(4) 0.070(5) 0.065(5) 0.019(4) 0.012(4) 0.020(3)
C29 0.043(4) 0.064(5) 0.049(4) 0.000(3) 0.011(3) 0.011(3)
C30 0.047(4) 0.068(5) 0.060(5) -0.013(4) 0.008(3) 0.004(3)
C31 0.036(4) 0.081(5) 0.068(5) -0.009(4) 0.001(3) 0.000(3)
C32 0.032(3) 0.066(5) 0.060(5) 0.002(4) 0.006(3) 0.004(3)
C33 0.045(4) 0.099(6) 0.059(5) -0.007(4) 0.009(3) 0.003(4)
C34 0.029(3) 0.084(5) 0.063(5) 0.011(4) -0.006(3) 0.003(3)
C35 0.040(4) 0.058(5) 0.077(5) 0.003(4) 0.017(4) -0.001(3)
C36 0.037(3) 0.073(5) 0.059(4) 0.003(4) 0.010(3) 0.002(3)
C37 0.041(4) 0.067(5) 0.059(5) 0.006(4) 0.010(3) 0.004(3)
C38 0.038(4) 0.068(5) 0.083(6) 0.007(4) 0.012(4) 0.002(3)
C39 0.064(5) 0.078(5) 0.071(5) -0.004(4) 0.017(4) -0.012(4)
C40 0.036(4) 0.074(5) 0.091(6) 0.004(4) 0.015(4) 0.001(3)
C41 0.038(4) 0.066(5) 0.086(5) 0.009(4) 0.002(3) -0.010(3)
C42 0.039(4) 0.074(6) 0.122(7) 0.022(5) 0.011(4) -0.004(4)
C43 0.036(4) 0.071(5) 0.108(6) 0.016(4) 0.010(4) -0.002(4)
C44 0.040(4) 0.050(5) 0.093(6) -0.005(4) 0.011(3) -0.013(3)
C45 0.029(4) 0.087(6) 0.098(6) 0.007(5) 0.004(3) -0.016(4)
C46 0.048(4) 0.079(6) 0.101(6) 0.017(4) 0.009(4) -0.007(4)
C47 0.035(3) 0.064(5) 0.064(5) 0.000(4) 0.007(3) -0.010(3)
C48 0.052(4) 0.055(5) 0.162(8) -0.025(5) 0.022(5) -0.024(4)
C49 0.034(4) 0.058(5) 0.177(8) -0.017(5) 0.023(4) -0.008(3)
C50 0.037(3) 0.054(5) 0.064(4) -0.001(3) 0.012(3) -0.006(3)
C51 0.033(4) 0.046(5) 0.151(7) -0.003(4) 0.011(4) -0.008(3)
C52 0.039(4) 0.040(5) 0.154(8) -0.001(4) 0.009(4) -0.004(3)
C53 0.035(3) 0.064(5) 0.068(5) 0.001(4) 0.011(3) -0.016(3)
C54 0.035(4) 0.051(5) 0.125(7) 0.008(4) 0.009(4) -0.007(3)
C55 0.036(4) 0.057(5) 0.131(7) -0.002(4) 0.016(4) -0.013(3)
C56 0.038(4) 0.056(5) 0.065(5) -0.001(3) 0.011(3) -0.008(3)
C57 0.050(4) 0.050(5) 0.168(8) -0.009(5) 0.035(5) -0.010(4)
C58 0.044(4) 0.048(5) 0.193(9) -0.016(5) 0.037(5) -0.015(4)
C59 0.036(4) 0.045(4) 0.102(6) 0.005(4) 0.007(3) -0.009(3)
C60 0.027(3) 0.082(6) 0.101(6) 0.023(5) 0.008(3) 0.002(3)
C61 0.037(4) 0.073(5) 0.099(6) 0.016(4) 0.003(4) -0.008(4)
C62 0.039(4) 0.072(5) 0.082(5) 0.013(4) 0.012(3) -0.010(3)
C63 0.029(4) 0.101(7) 0.081(5) 0.004(5) -0.001(3) -0.003(4)
C64 0.040(4) 0.068(5) 0.091(6) 0.017(4) 0.012(4) -0.005(4)
C65 0.028(3) 0.050(5) 0.079(5) -0.008(4) 0.006(3) -0.012(3)
C66 0.039(4) 0.060(5) 0.093(6) 0.000(4) 0.011(3) 0.004(3)
C67 0.048(4) 0.057(5) 0.102(6) 0.000(4) 0.015(4) -0.024(4)
C68 0.032(3) 0.049(4) 0.080(5) 0.006(4) 0.014(3) -0.013(3)
C69 0.040(4) 0.063(5) 0.158(8) -0.009(5) 0.025(4) -0.007(4)
C70 0.050(4) 0.054(5) 0.158(8) -0.002(5) 0.027(5) -0.020(4)
C71 0.037(4) 0.062(5) 0.062(5) 0.002(4) 0.015(3) -0.017(3)
C72 0.041(4) 0.059(5) 0.177(9) -0.016(5) 0.020(5) -0.013(4)
C73 0.046(4) 0.057(5) 0.162(8) -0.012(5) 0.032(5) -0.002(4)
C74 0.036(3) 0.058(5) 0.072(5) -0.007(4) 0.015(3) -0.006(3)
C75 0.045(4) 0.056(5) 0.107(6) 0.009(4) 0.015(4) -0.012(3)
C76 0.035(4) 0.061(5) 0.120(6) 0.008(4) 0.021(4) 0.004(3)
C77 0.194(16) 0.098(10) 0.183(15) -0.056(9) 0.083(14) -0.014(10)
C78 0.143(10) 0.132(10) 0.233(14) 0.012(9) 0.070(10) -0.010(9)
C79 0.118(10) 0.207(14) 0.113(9) -0.025(9) 0.040(9) 0.035(10)
C80 0.123(9) 0.225(14) 0.175(12) -0.002(9) 0.068(9) 0.037(9)

loop_
_atom_type_symbol
_atom_type_description
_atom_type_scat_dispersion_real
_atom_type_scat_dispersion_imag
_atom_type_scat_source
C C 0.0033 0.0016 'International Tables Vol C Tables 4.2.6.8 and 6.1.1.4'
H H 0.0000 0.0000 'International Tables Vol C Tables 4.2.6.8 and 6.1.1.4'
N N 0.0061 0.0033 'International Tables Vol C Tables 4.2.6.8 and 6.1.1.4'
O O 0.0106 0.0060 'International Tables Vol C Tables 4.2.6.8 and 6.1.1.4'
Co Co 0.3494 0.9721 'International Tables Vol C Tables 4.2.6.8 and 6.1.1.4'

loop_
_geom_angle_atom_site_label_1
_geom_angle_atom_site_label_2
_geom_angle_atom_site_label_3
_geom_angle
_geom_angle_site_symmetry_1
_geom_angle_site_symmetry_3
O1 Co1 O2 104.63(18) . 3_656
O1 Co1 N2 87.46(19) . .
O2 Co1 N2 87.39(19) 3_656 .
O1 Co1 N6 95.27(19) . .
O2 Co1 N6 90.40(19) 3_656 .
N2 Co1 N6 176.9(2) . .
O1 Co1 O6 91.36(19) . .
O2 Co1 O6 163.80(18) 3_656 .
N2 Co1 O6 90.79(18) . .
N6 Co1 O6 90.70(19) . .
O1 Co1 O5 152.2(2) . .
O2 Co1 O5 103.13(19) 3_656 .
N2 Co1 O5 92.79(19) . .
N6 Co1 O5 85.52(19) . .
O6 Co1 O5 60.86(18) . .
O8 Co2 O7 101.55(18) 4_666 2_655
O8 Co2 O4 154.7(2) 4_666 4_565
O7 Co2 O4 103.7(2) 2_655 4_565
O8 Co2 N4 91.7(2) 4_666 .
O7 Co2 N4 91.82(18) 2_655 .
O4 Co2 N4 86.66(19) 4_565 .
O8 Co2 N8 89.32(19) 4_666 1_665
O7 Co2 N8 90.75(18) 2_655 1_665
O4 Co2 N8 91.21(19) 4_565 1_665
N4 Co2 N8 177.0(2) . 1_665
O8 Co2 O3 93.87(18) 4_666 4_565
O7 Co2 O3 164.57(18) 2_655 4_565
O4 Co2 O3 60.90(18) 4_565 4_565
N4 Co2 O3 87.97(18) . 4_565
N8 Co2 O3 89.14(18) 1_665 4_565
O8 Co2 C8 123.9(3) 4_666 4_565
O7 Co2 C8 134.5(3) 2_655 4_565
O4 Co2 C8 30.8(2) 4_565 4_565
N4 Co2 C8 85.8(2) . 4_565
N8 Co2 C8 91.2(2) 1_665 4_565
O3 Co2 C8 30.1(2) 4_565 4_565
C43 N1 C41 106.8(5) . .
C43 N1 C47 128.1(5) . .
C41 N1 C47 125.1(5) . .
C41 N2 C42 105.7(5) . .
C41 N2 Co1 127.6(5) . .
C42 N2 Co1 126.5(4) . .
C44 N3 C46 107.2(5) . .
C44 N3 C53 126.3(5) . .
C46 N3 C53 126.5(6) . .
C44 N4 C45 104.0(5) . .
C44 N4 Co2 129.0(5) . .
C45 N4 Co2 126.9(4) . .
C59 N5 C61 106.4(5) . .
C59 N5 C65 127.4(5) . .
C61 N5 C65 126.2(5) . .
C59 N6 C60 103.6(5) . .
C59 N6 Co1 128.4(5) . .
C60 N6 Co1 128.0(4) . .
C64 N7 C62 105.1(5) . .
C64 N7 C71 129.3(6) . .
C62 N7 C71 125.6(5) . .
C62 N8 C63 104.3(5) . .
C62 N8 Co2 125.6(5) . 1_445
C63 N8 Co2 130.0(4) . 1_445
C1 O1 Co1 134.8(5) . .
C1 O2 Co1 140.0(4) . 3_656
C8 O3 Co2 86.7(4) . 4_566
C8 O4 Co2 90.5(4) . 4_566
C21 O5 Co1 88.2(4) . .
C21 O6 Co1 88.0(4) . .
C28 O7 Co2 141.7(4) . 2_645
C28 O8 Co2 140.9(4) . 4_465
O1 C1 O2 127.8(6) . .
O1 C1 C2 115.1(7) . .
O2 C1 C2 117.2(6) . .
C7 C2 C3 117.2(6) . .
C7 C2 C1 120.7(6) . .
C3 C2 C1 122.1(7) . .
C4 C3 C2 121.1(6) . .
C4 C3 H3 119.4 . .
C2 C3 H3 119.4 . .
C3 C4 C5 121.8(6) . .
C3 C4 H4 119.1 . .
C5 C4 H4 119.1 . .
C4 C5 C6 117.6(6) . .
C4 C5 C15 121.4(6) . .
C6 C5 C15 121.1(7) . .
C7 C6 C5 119.9(7) . .
C7 C6 H6 120.0 . .
C5 C6 H6 120.0 . .
C6 C7 C2 122.3(7) . .
C6 C7 H7 118.9 . .
C2 C7 H7 118.9 . .
O3 C8 O4 121.8(7) . .
O3 C8 C9 120.7(7) . .
O4 C8 C9 117.5(7) . .
O3 C8 Co2 63.2(4) . 4_566
O4 C8 Co2 58.7(4) . 4_566
C9 C8 Co2 173.3(5) . 4_566
C10 C9 C14 118.8(7) . .
C10 C9 C8 120.1(7) . .
C14 C9 C8 121.2(6) . .
C9 C10 C11 121.1(7) . .
C9 C10 H10 119.4 . .
C11 C10 H10 119.4 . .
C12 C11 C10 120.9(7) . .
C12 C11 H11 119.6 . .
C10 C11 H11 119.6 . .
C11 C12 C13 117.9(6) . .
C11 C12 C17 120.0(6) . .
C13 C12 C17 122.1(7) . .
C14 C13 C12 119.7(7) . .
C14 C13 H13 120.2 . .
C12 C13 H13 120.2 . .
C9 C14 C13 121.5(6) . .
C9 C14 H14 119.3 . .
C13 C14 H14 119.3 . .
C20 C15 C16 117.1(6) . .
C20 C15 C5 122.8(6) . .
C16 C15 C5 120.1(6) . .
C17 C16 C15 122.6(6) . .
C17 C16 H16 118.7 . .
C15 C16 H16 118.7 . .
C18 C17 C16 119.1(6) . .
C18 C17 C12 121.4(6) . .
C16 C17 C12 119.4(6) . .
C17 C18 C19 118.9(7) . .
C17 C18 H18 120.6 . .
C19 C18 H18 120.6 . .
C20 C19 C18 122.0(8) . .
C20 C19 H19 119.0 . .
C18 C19 H19 119.0 . .
C15 C20 C19 120.3(7) . .
C15 C20 H20 119.9 . .
C19 C20 H20 119.9 . .
O5 C21 O6 122.4(7) . .
O5 C21 C22 120.0(7) . .
O6 C21 C22 117.5(7) . .
C23 C22 C27 117.7(6) . .
C23 C22 C21 120.2(7) . .
C27 C22 C21 121.9(6) . .
C22 C23 C24 121.9(7) . .
C22 C23 H23 119.0 . .
C24 C23 H23 119.0 . .
C25 C24 C23 120.9(6) . .
C25 C24 H24 119.6 . .
C23 C24 H24 119.6 . .
C24 C25 C26 116.3(6) . .
C24 C25 C35 119.8(6) . .
C26 C25 C35 123.9(7) . .
C27 C26 C25 121.9(7) . .
C27 C26 H26 119.1 . .
C25 C26 H26 119.1 . .
C22 C27 C26 121.2(6) . .
C22 C27 H27 119.4 . .
C26 C27 H27 119.4 . .
O7 C28 O8 124.1(6) . .
O7 C28 C29 120.9(6) . .
O8 C28 C29 114.8(6) . .
C34 C29 C30 117.9(5) . .
C34 C29 C28 121.4(6) . .
C30 C29 C28 120.6(6) . .
C29 C30 C31 119.7(6) . .
C29 C30 H30 120.2 . .
C31 C30 H30 120.2 . .
C32 C31 C30 123.3(6) . .
C32 C31 H31 118.4 . .
C30 C31 H31 118.4 . .
C31 C32 C33 116.6(5) . .
C31 C32 C37 122.9(5) . .
C33 C32 C37 120.4(6) . .
C32 C33 C34 120.3(6) . .
C32 C33 H33 119.9 . .
C34 C33 H33 119.9 . .
C29 C34 C33 122.1(6) . .
C29 C34 H34 119.0 . .
C33 C34 H34 119.0 . .
C36 C35 C40 117.5(6) . .
C36 C35 C25 121.4(6) . .
C40 C35 C25 121.1(6) . .
C35 C36 C37 123.2(6) . .
C35 C36 H36 118.4 . .
C37 C36 H36 118.4 . .
C38 C37 C36 117.4(6) . .
C38 C37 C32 122.2(6) . .
C36 C37 C32 120.4(6) . .
C37 C38 C39 120.3(6) . .
C37 C38 H38 119.8 . .
C39 C38 H38 119.8 . .
C40 C39 C38 120.6(7) . .
C40 C39 H39 119.7 . .
C38 C39 H39 119.7 . .
C39 C40 C35 120.9(6) . .
C39 C40 H40 119.5 . .
C35 C40 H40 119.5 . .
N2 C41 N1 110.6(6) . .
N2 C41 H41 124.7 . .
N1 C41 H41 124.7 . .
C43 C42 N2 109.5(6) . .
C43 C42 H42 125.3 . .
N2 C42 H42 125.3 . .
C42 C43 N1 107.4(6) . .
C42 C43 H43 126.3 . .
N1 C43 H43 126.3 . .
N4 C44 N3 112.0(6) . .
N4 C44 H44 124.0 . .
N3 C44 H44 124.0 . .
C46 C45 N4 110.8(6) . .
C46 C45 H45 124.6 . .
N4 C45 H45 124.6 . .
N3 C46 C45 105.9(6) . .
N3 C46 H46 127.1 . .
C45 C46 H46 127.1 . .
C52 C47 C48 119.4(6) . .
C52 C47 N1 118.8(6) . .
C48 C47 N1 121.7(6) . .
C47 C48 C49 119.2(6) . .
C47 C48 H48 120.4 . .
C49 C48 H48 120.4 . .
C50 C49 C48 121.9(6) . .
C50 C49 H49 119.0 . .
C48 C49 H49 119.0 . .
C51 C50 C49 115.8(5) . .
C51 C50 C56 121.3(6) . .
C49 C50 C56 122.8(6) . .
C50 C51 C52 122.3(6) . .
C50 C51 H51 118.9 . .
C52 C51 H51 118.9 . .
C47 C52 C51 121.2(6) . .
C47 C52 H52 119.4 . .
C51 C52 H52 119.4 . .
C58 C53 C54 118.5(6) . .
C58 C53 N3 121.7(6) . .
C54 C53 N3 119.8(6) . .
C53 C54 C55 120.4(6) . .
C53 C54 H54 119.8 . .
C55 C54 H54 119.8 . .
C56 C55 C54 122.0(6) . .
C56 C55 H55 119.0 . .
C54 C55 H55 119.0 . .
C55 C56 C57 116.2(6) . .
C55 C56 C50 122.2(6) . .
C57 C56 C50 121.5(6) . .
C58 C57 C56 120.5(6) . .
C58 C57 H57 119.8 . .
C56 C57 H57 119.8 . .
C53 C58 C57 122.3(7) . .
C53 C58 H58 118.9 . .
C57 C58 H58 118.9 . .
N6 C59 N5 112.1(6) . .
N6 C59 H59 124.0 . .
N5 C59 H59 124.0 . .
C61 C60 N6 112.8(6) . .
C61 C60 H60 123.6 . .
N6 C60 H60 123.6 . .
C60 C61 N5 105.1(6) . .
C60 C61 H61 127.5 . .
N5 C61 H61 127.5 . .
N8 C62 N7 113.7(6) . .
N8 C62 H62 123.1 . .
N7 C62 H62 123.1 . .
N8 C63 C64 110.8(6) . .
N8 C63 H63 124.6 . .
C64 C63 H63 124.6 . .
N7 C64 C63 106.0(6) . .
N7 C64 H64 127.0 . .
C63 C64 H64 127.0 . .
C66 C65 C70 119.4(5) . .
C66 C65 N5 120.6(6) . .
C70 C65 N5 120.0(6) . .
C65 C66 C67 120.6(6) . .
C65 C66 H66 119.7 . .
C67 C66 H66 119.7 . .
C66 C67 C68 123.1(6) . .
C66 C67 H67 118.4 . .
C68 C67 H67 118.4 . .
C69 C68 C67 114.5(5) . .
C69 C68 C74 122.7(6) . .
C67 C68 C74 122.8(6) . .
C68 C69 C70 123.7(6) . .
C68 C69 H69 118.1 . .
C70 C69 H69 118.1 . .
C65 C70 C69 118.6(6) . .
C65 C70 H70 120.7 . .
C69 C70 H70 120.7 . .
C72 C71 C76 117.7(6) . .
C72 C71 N7 121.7(6) . .
C76 C71 N7 120.6(6) . .
C73 C72 C71 121.7(7) . .
C73 C72 H72 119.1 . .
C71 C72 H72 119.1 . .
C72 C73 C74 122.7(7) . .
C72 C73 H73 118.6 . .
C74 C73 H73 118.6 . .
C75 C74 C73 115.7(6) . .
C75 C74 C68 123.6(6) . .
C73 C74 C68 120.7(6) . .
C74 C75 C76 123.2(6) . .
C74 C75 H75 118.4 . .
C76 C75 H75 118.4 . .
C71 C76 C75 119.0(6) . .
C71 C76 H76 120.5 . .
C75 C76 H76 120.5 . .
N9 C77 C78 173.8(19) . .
C77 C78 H78A 109.5 . .
C77 C78 H78B 109.5 . .
H78A C78 H78B 109.5 . .
C77 C78 H78C 109.5 . .
H78A C78 H78C 109.5 . .
H78B C78 H78C 109.5 . .
N10 C79 C80 176.9(16) . .
C79 C80 H80A 109.5 . .
C79 C80 H80B 109.5 . .
H80A C80 H80B 109.5 . .
C79 C80 H80C 109.5 . .
H80A C80 H80C 109.5 . .
H80B C80 H80C 109.5 . .

loop_
_geom_bond_atom_site_label_1
_geom_bond_atom_site_label_2
_geom_bond_distance
_geom_bond_site_symmetry_2
Co1 O1 2.021(4) .
Co1 O2 2.027(5) 3_656
Co1 N2 2.109(5) .
Co1 N6 2.133(5) .
Co1 O6 2.199(5) .
Co1 O5 2.208(4) .
Co2 O8 2.023(4) 4_666
Co2 O7 2.027(5) 2_655
Co2 O4 2.126(4) 4_565
Co2 N4 2.150(5) .
Co2 N8 2.159(5) 1_665
Co2 O3 2.224(5) 4_565
Co2 C8 2.487(7) 4_565
N1 C43 1.354(7) .
N1 C41 1.361(7) .
N1 C47 1.444(7) .
N2 C41 1.325(7) .
N2 C42 1.374(8) .
N3 C44 1.349(7) .
N3 C46 1.352(7) .
N3 C53 1.445(6) .
N4 C44 1.318(6) .
N4 C45 1.373(8) .
N5 C59 1.352(7) .
N5 C61 1.383(7) .
N5 C65 1.446(6) .
N6 C59 1.330(6) .
N6 C60 1.357(7) .
N7 C64 1.358(7) .
N7 C62 1.369(7) .
N7 C71 1.415(6) .
N8 C62 1.298(6) .
N8 C63 1.353(8) .
N8 Co2 2.159(5) 1_445
N9 C77 1.063(18) .
N10 C79 1.140(13) .
O1 C1 1.237(7) .
O2 C1 1.238(7) .
O2 Co1 2.027(5) 3_656
O3 C8 1.250(8) .
O3 Co2 2.224(5) 4_566
O4 C8 1.274(8) .
O4 Co2 2.126(4) 4_566
O5 C21 1.260(8) .
O6 C21 1.287(8) .
O7 C28 1.237(7) .
O7 Co2 2.027(5) 2_645
O8 C28 1.289(7) .
O8 Co2 2.023(4) 4_465
C1 C2 1.530(8) .
C2 C7 1.386(8) .
C2 C3 1.391(8) .
C3 C4 1.347(7) .
C3 H3 0.9300 .
C4 C5 1.393(8) .
C4 H4 0.9300 .
C5 C6 1.399(8) .
C5 C15 1.469(8) .
C6 C7 1.362(8) .
C6 H6 0.9300 .
C7 H7 0.9300 .
C8 C9 1.509(9) .
C8 Co2 2.487(7) 4_566
C9 C10 1.331(8) .
C9 C14 1.378(8) .
C10 C11 1.412(9) .
C10 H10 0.9300 .
C11 C12 1.359(9) .
C11 H11 0.9300 .
C12 C13 1.405(8) .
C12 C17 1.469(8) .
C13 C14 1.382(8) .
C13 H13 0.9300 .
C14 H14 0.9300 .
C15 C20 1.377(9) .
C15 C16 1.407(8) .
C16 C17 1.392(8) .
C16 H16 0.9300 .
C17 C18 1.361(9) .
C18 C19 1.397(10) .
C18 H18 0.9300 .
C19 C20 1.378(10) .
C19 H19 0.9300 .
C20 H20 0.9300 .
C21 C22 1.496(9) .
C22 C23 1.353(8) .
C22 C27 1.373(9) .
C23 C24 1.391(8) .
C23 H23 0.9300 .
C24 C25 1.384(8) .
C24 H24 0.9300 .
C25 C26 1.387(8) .
C25 C35 1.494(8) .
C26 C27 1.375(8) .
C26 H26 0.9300 .
C27 H27 0.9300 .
C28 C29 1.485(8) .
C29 C34 1.368(8) .
C29 C30 1.381(8) .
C30 C31 1.386(7) .
C30 H30 0.9300 .
C31 C32 1.371(8) .
C31 H31 0.9300 .
C32 C33 1.392(8) .
C32 C37 1.483(8) .
C33 C34 1.393(7) .
C33 H33 0.9300 .
C34 H34 0.9300 .
C35 C36 1.378(7) .
C35 C40 1.395(8) .
C36 C37 1.396(7) .
C36 H36 0.9300 .
C37 C38 1.389(8) .
C38 C39 1.393(8) .
C38 H38 0.9300 .
C39 C40 1.365(8) .
C39 H39 0.9300 .
C40 H40 0.9300 .
C41 H41 0.9300 .
C42 C43 1.346(8) .
C42 H42 0.9300 .
C43 H43 0.9300 .
C44 H44 0.9300 .
C45 C46 1.353(8) .
C45 H45 0.9300 .
C46 H46 0.9300 .
C47 C52 1.322(8) .
C47 C48 1.368(8) .
C48 C49 1.394(8) .
C48 H48 0.9300 .
C49 C50 1.377(8) .
C49 H49 0.9300 .
C50 C51 1.362(8) .
C50 C56 1.494(7) .
C51 C52 1.378(7) .
C51 H51 0.9300 .
C52 H52 0.9300 .
C53 C58 1.343(8) .
C53 C54 1.347(8) .
C54 C55 1.396(7) .
C54 H54 0.9300 .
C55 C56 1.363(8) .
C55 H55 0.9300 .
C56 C57 1.392(8) .
C57 C58 1.375(8) .
C57 H57 0.9300 .
C58 H58 0.9300 .
C59 H59 0.9300 .
C60 C61 1.338(8) .
C60 H60 0.9300 .
C61 H61 0.9300 .
C62 H62 0.9300 .
C63 C64 1.378(8) .
C63 H63 0.9300 .
C64 H64 0.9300 .
C65 C66 1.348(8) .
C65 C70 1.366(8) .
C66 C67 1.367(7) .
C66 H66 0.9300 .
C67 C68 1.380(8) .
C67 H67 0.9300 .
C68 C69 1.367(8) .
C68 C74 1.491(7) .
C69 C70 1.395(8) .
C69 H69 0.9300 .
C70 H70 0.9300 .
C71 C72 1.370(8) .
C71 C76 1.379(8) .
C72 C73 1.353(8) .
C72 H72 0.9300 .
C73 C74 1.367(8) .
C73 H73 0.9300 .
C74 C75 1.364(8) .
C75 C76 1.396(7) .
C75 H75 0.9300 .
C76 H76 0.9300 .
C77 C78 1.476(16) .
C78 H78A 0.9600 .
C78 H78B 0.9600 .
C78 H78C 0.9600 .
C79 C80 1.371(13) .
C80 H80A 0.9600 .
C80 H80B 0.9600 .
C80 H80C 0.9600 .

loop_
_geom_torsion_atom_site_label_1
_geom_torsion_atom_site_label_2
_geom_torsion_atom_site_label_3
_geom_torsion_atom_site_label_4
_geom_torsion
_geom_torsion_site_symmetry_1
O1 Co1 N2 C41 -12.5(6) .
O2 Co1 N2 C41 92.3(6) 3_656
N6 Co1 N2 C41 138(4) .
O6 Co1 N2 C41 -103.8(5) .
O5 Co1 N2 C41 -164.7(5) .
O1 Co1 N2 C42 173.9(6) .
O2 Co1 N2 C42 -81.3(6) 3_656
N6 Co1 N2 C42 -36(4) .
O6 Co1 N2 C42 82.6(6) .
O5 Co1 N2 C42 21.7(6) .
O8 Co2 N4 C44 -163.9(5) 4_666
O7 Co2 N4 C44 94.5(5) 2_655
O4 Co2 N4 C44 -9.1(5) 4_565
N8 Co2 N4 C44 -54(4) 1_665
O3 Co2 N4 C44 -70.1(5) 4_565
C8 Co2 N4 C44 -40.0(6) 4_565
O8 Co2 N4 C45 18.2(6) 4_666
O7 Co2 N4 C45 -83.5(6) 2_655
O4 Co2 N4 C45 172.9(6) 4_565
N8 Co2 N4 C45 128(4) 1_665
O3 Co2 N4 C45 112.0(6) 4_565
C8 Co2 N4 C45 142.1(6) 4_565
O1 Co1 N6 C59 -168.2(6) .
O2 Co1 N6 C59 87.0(6) 3_656
N2 Co1 N6 C59 42(4) .
O6 Co1 N6 C59 -76.8(6) .
O5 Co1 N6 C59 -16.1(6) .
O1 Co1 N6 C60 9.7(6) .
O2 Co1 N6 C60 -95.0(6) 3_656
N2 Co1 N6 C60 -140(4) .
O6 Co1 N6 C60 101.2(6) .
O5 Co1 N6 C60 161.9(6) .
O2 Co1 O1 C1 18.6(6) 3_656
N2 Co1 O1 C1 105.2(6) .
N6 Co1 O1 C1 -73.2(6) .
O6 Co1 O1 C1 -164.0(6) .
O5 Co1 O1 C1 -163.6(5) .
O1 Co1 O5 C21 3.8(6) .
O2 Co1 O5 C21 -178.4(4) 3_656
N2 Co1 O5 C21 93.7(4) .
N6 Co1 O5 C21 -89.0(4) .
O6 Co1 O5 C21 4.3(4) .
O1 Co1 O6 C21 175.5(4) .
O2 Co1 O6 C21 -13.6(8) 3_656
N2 Co1 O6 C21 -97.0(4) .
N6 Co1 O6 C21 80.3(4) .
O5 Co1 O6 C21 -4.2(4) .
Co1 O1 C1 O2 26.3(10) .
Co1 O1 C1 C2 -154.4(4) .
Co1 O2 C1 O1 -90.3(8) 3_656
Co1 O2 C1 C2 90.5(8) 3_656
O1 C1 C2 C7 -2.0(9) .
O2 C1 C2 C7 177.3(6) .
O1 C1 C2 C3 178.2(6) .
O2 C1 C2 C3 -2.4(9) .
C7 C2 C3 C4 3.8(10) .
C1 C2 C3 C4 -176.5(6) .
C2 C3 C4 C5 -3.0(10) .
C3 C4 C5 C6 1.6(10) .
C3 C4 C5 C15 -178.6(6) .
C4 C5 C6 C7 -1.1(10) .
C15 C5 C6 C7 179.0(6) .
C5 C6 C7 C2 2.1(11) .
C3 C2 C7 C6 -3.4(10) .
C1 C2 C7 C6 176.9(6) .
Co2 O3 C8 O4 -3.6(6) 4_566
Co2 O3 C8 C9 173.8(5) 4_566
Co2 O4 C8 O3 3.8(7) 4_566
Co2 O4 C8 C9 -173.7(5) 4_566
O3 C8 C9 C10 -164.9(7) .
O4 C8 C9 C10 12.7(10) .
Co2 C8 C9 C10 -41(6) 4_566
O3 C8 C9 C14 14.1(10) .
O4 C8 C9 C14 -168.4(6) .
Co2 C8 C9 C14 138(5) 4_566
C14 C9 C10 C11 -3.5(11) .
C8 C9 C10 C11 175.5(7) .
C9 C10 C11 C12 2.4(12) .
C10 C11 C12 C13 1.6(11) .
C10 C11 C12 C17 -178.9(7) .
C11 C12 C13 C14 -4.3(10) .
C17 C12 C13 C14 176.1(6) .
C10 C9 C14 C13 0.6(11) .
C8 C9 C14 C13 -178.4(6) .
C12 C13 C14 C9 3.4(10) .
C4 C5 C15 C20 140.5(7) .
C6 C5 C15 C20 -39.7(10) .
C4 C5 C15 C16 -37.6(9) .
C6 C5 C15 C16 142.2(7) .
C20 C15 C16 C17 -0.8(10) .
C5 C15 C16 C17 177.3(6) .
C15 C16 C17 C18 -1.8(11) .
C15 C16 C17 C12 178.6(6) .
C11 C12 C17 C18 -137.7(8) .
C13 C12 C17 C18 41.8(10) .
C11 C12 C17 C16 41.9(10) .
C13 C12 C17 C16 -138.6(7) .
C16 C17 C18 C19 2.6(12) .
C12 C17 C18 C19 -177.8(7) .
C17 C18 C19 C20 -0.9(14) .
C16 C15 C20 C19 2.6(11) .
C5 C15 C20 C19 -175.5(7) .
C18 C19 C20 C15 -1.8(14) .
Co1 O5 C21 O6 -7.6(7) .
Co1 O5 C21 C22 169.4(6) .
Co1 O6 C21 O5 7.7(7) .
Co1 O6 C21 C22 -169.4(5) .
O5 C21 C22 C23 -14.6(10) .
O6 C21 C22 C23 162.5(6) .
O5 C21 C22 C27 169.9(7) .
O6 C21 C22 C27 -13.0(10) .
C27 C22 C23 C24 1.6(10) .
C21 C22 C23 C24 -174.1(6) .
C22 C23 C24 C25 0.5(11) .
C23 C24 C25 C26 -2.8(10) .
C23 C24 C25 C35 177.3(6) .
C24 C25 C26 C27 3.3(10) .
C35 C25 C26 C27 -176.9(6) .
C23 C22 C27 C26 -1.2(11) .
C21 C22 C27 C26 174.4(6) .
C25 C26 C27 C22 -1.3(11) .
Co2 O7 C28 O8 91.7(8) 2_645
Co2 O7 C28 C29 -82.6(9) 2_645
Co2 O8 C28 O7 -33.9(11) 4_465
Co2 O8 C28 C29 140.7(5) 4_465
O7 C28 C29 C34 -175.6(6) .
O8 C28 C29 C34 9.6(9) .
O7 C28 C29 C30 7.5(9) .
O8 C28 C29 C30 -167.3(6) .
C34 C29 C30 C31 -4.2(9) .
C28 C29 C30 C31 172.7(6) .
C29 C30 C31 C32 1.5(10) .
C30 C31 C32 C33 0.3(10) .
C30 C31 C32 C37 -176.5(6) .
C31 C32 C33 C34 0.7(10) .
C37 C32 C33 C34 177.6(6) .
C30 C29 C34 C33 5.3(10) .
C28 C29 C34 C33 -171.6(6) .
C32 C33 C34 C29 -3.6(10) .
C24 C25 C35 C36 -19.8(9) .
C26 C25 C35 C36 160.3(6) .
C24 C25 C35 C40 157.9(6) .
C26 C25 C35 C40 -22.0(10) .
C40 C35 C36 C37 -0.7(9) .
C25 C35 C36 C37 177.1(6) .
C35 C36 C37 C38 2.1(9) .
C35 C36 C37 C32 -176.7(6) .
C31 C32 C37 C38 -164.3(6) .
C33 C32 C37 C38 19.0(9) .
C31 C32 C37 C36 14.4(10) .
C33 C32 C37 C36 -162.3(6) .
C36 C37 C38 C39 -1.9(9) .
C32 C37 C38 C39 176.9(6) .
C37 C38 C39 C40 0.3(10) .
C38 C39 C40 C35 1.2(10) .
C36 C35 C40 C39 -1.0(10) .
C25 C35 C40 C39 -178.8(6) .
C42 N2 C41 N1 1.4(8) .
Co1 N2 C41 N1 -173.3(4) .
C43 N1 C41 N2 -0.6(7) .
C47 N1 C41 N2 176.1(5) .
C41 N2 C42 C43 -1.6(8) .
Co1 N2 C42 C43 173.1(5) .
N2 C42 C43 N1 1.2(8) .
C41 N1 C43 C42 -0.4(8) .
C47 N1 C43 C42 -177.0(6) .
C45 N4 C44 N3 0.5(7) .
Co2 N4 C44 N3 -177.8(4) .
C46 N3 C44 N4 -0.1(7) .
C53 N3 C44 N4 178.5(5) .
C44 N4 C45 C46 -0.8(8) .
Co2 N4 C45 C46 177.6(5) .
C44 N3 C46 C45 -0.4(7) .
C53 N3 C46 C45 -178.9(6) .
N4 C45 C46 N3 0.7(8) .
C43 N1 C47 C52 22.6(10) .
C41 N1 C47 C52 -153.5(7) .
C43 N1 C47 C48 -158.7(7) .
C41 N1 C47 C48 25.2(10) .
C52 C47 C48 C49 0.6(12) .
N1 C47 C48 C49 -178.1(6) .
C47 C48 C49 C50 -2.3(12) .
C48 C49 C50 C51 2.8(11) .
C48 C49 C50 C56 -178.6(7) .
C49 C50 C51 C52 -1.7(11) .
C56 C50 C51 C52 179.7(6) .
C48 C47 C52 C51 0.5(12) .
N1 C47 C52 C51 179.2(6) .
C50 C51 C52 C47 0.1(12) .
C44 N3 C53 C58 -16.2(10) .
C46 N3 C53 C58 162.2(7) .
C44 N3 C53 C54 165.0(6) .
C46 N3 C53 C54 -16.7(10) .
C58 C53 C54 C55 1.2(11) .
N3 C53 C54 C55 -179.9(6) .
C53 C54 C55 C56 -1.2(11) .
C54 C55 C56 C57 1.8(11) .
C54 C55 C56 C50 178.2(6) .
C51 C50 C56 C55 175.5(7) .
C49 C50 C56 C55 -3.1(10) .
C51 C50 C56 C57 -8.4(10) .
C49 C50 C56 C57 173.1(7) .
C55 C56 C57 C58 -2.6(11) .
C50 C56 C57 C58 -179.0(7) .
C54 C53 C58 C57 -2.1(12) .
N3 C53 C58 C57 179.1(7) .
C56 C57 C58 C53 2.8(13) .
C60 N6 C59 N5 -0.4(8) .
Co1 N6 C59 N5 178.0(4) .
C61 N5 C59 N6 -0.1(8) .
C65 N5 C59 N6 -179.2(5) .
C59 N6 C60 C61 0.7(8) .
Co1 N6 C60 C61 -177.7(5) .
N6 C60 C61 N5 -0.8(8) .
C59 N5 C61 C60 0.5(7) .
C65 N5 C61 C60 179.6(6) .
C63 N8 C62 N7 1.8(7) .
Co2 N8 C62 N7 179.2(4) 1_445
C64 N7 C62 N8 -1.5(7) .
C71 N7 C62 N8 -179.7(5) .
C62 N8 C63 C64 -1.5(8) .
Co2 N8 C63 C64 -178.7(4) 1_445
C62 N7 C64 C63 0.5(7) .
C71 N7 C64 C63 178.6(6) .
N8 C63 C64 N7 0.6(8) .
C59 N5 C65 C66 153.5(7) .
C61 N5 C65 C66 -25.5(10) .
C59 N5 C65 C70 -23.5(10) .
C61 N5 C65 C70 157.6(7) .
C70 C65 C66 C67 -0.6(10) .
N5 C65 C66 C67 -177.6(6) .
C65 C66 C67 C68 2.3(11) .
C66 C67 C68 C69 -2.2(10) .
C66 C67 C68 C74 175.8(6) .
C67 C68 C69 C70 0.6(11) .
C74 C68 C69 C70 -177.4(7) .
C66 C65 C70 C69 -0.9(11) .
N5 C65 C70 C69 176.1(6) .
C68 C69 C70 C65 0.9(12) .
C64 N7 C71 C72 -156.1(7) .
C62 N7 C71 C72 21.7(10) .
C64 N7 C71 C76 24.9(10) .
C62 N7 C71 C76 -157.3(6) .
C76 C71 C72 C73 -0.6(11) .
N7 C71 C72 C73 -179.6(7) .
C71 C72 C73 C74 0.2(13) .
C72 C73 C74 C75 0.6(12) .
C72 C73 C74 C68 -178.1(7) .
C69 C68 C74 C75 -3.2(10) .
C67 C68 C74 C75 179.0(7) .
C69 C68 C74 C73 175.4(7) .
C67 C68 C74 C73 -2.4(10) .
C73 C74 C75 C76 -1.0(10) .
C68 C74 C75 C76 177.7(6) .
C72 C71 C76 C75 0.3(10) .
N7 C71 C76 C75 179.3(6) .
C74 C75 C76 C71 0.6(11) .
